data_1546617
loop_
_publ_author_name
'Rajkumar, Sundaram'
'Clarkson, Guy J.'
'Shipman, Michael'

_publ_section_title
;
 Regio- and Stereocontrolled Synthesis of 3-Substituted 1,2-Diazetidines
 by Asymmetric Allylic Amination of Vinyl Epoxide.
;
_journal_issue 8
_journal_name_full 'Organic letters'
_journal_page_first 2058
_journal_page_last 2061
_journal_paper_doi 10.1021/acs.orglett.7b00653
_journal_volume 19
_journal_year 2017
_chemical_absolute_configuration ad
_chemical_formula_moiety 'C19 H20 N2 O4 S'
_chemical_formula_sum 'C19 H20 N2 O4 S'
_chemical_formula_weight 372.43
_space_group_crystal_system orthorhombic
_space_group_IT_number 19
_space_group_name_Hall 'P 2ac 2ab'
_space_group_name_H-M_alt 'P 21 21 21'
_symmetry_space_group_name_Hall 'P 2ac 2ab'
_symmetry_space_group_name_H-M 'P 21 21 21'
_atom_sites_solution_hydrogens geom
_atom_sites_solution_primary direct
_audit_creation_date 2016-04-22
_audit_creation_method
;
Olex2 1.2
(compiled 2016.02.19 svn.r3266 for OlexSys, GUI svn.r5155)
;
_cell_angle_alpha 90
_cell_angle_beta 90
_cell_angle_gamma 90
_cell_formula_units_Z 4
_cell_length_a 6.36858(10)
_cell_length_b 17.0054(3)
_cell_length_c 17.2914(3)
_cell_measurement_reflns_used 27492
_cell_measurement_temperature 150(2)
_cell_measurement_theta_max 73.4160
_cell_measurement_theta_min 3.6290
_cell_volume 1872.66(5)
_computing_cell_refinement 'CrysAlisPro 1.171.38.41 (Rigaku OD, 2015)'
_computing_data_collection 'CrysAlisPro 1.171.38.41 (Rigaku OD, 2015)'
_computing_data_reduction 'CrysAlisPro 1.171.38.41 (Rigaku OD, 2015)'
_computing_molecular_graphics 'Olex2 (Dolomanov et al., 2009)'
_computing_publication_material 'Olex2 (Dolomanov et al., 2009)'
_computing_structure_refinement 'ShelXL (Sheldrick, 2015)'
_computing_structure_solution 'ShelXT (Sheldrick, 2015)'
_diffrn_ambient_environment N~2~
_diffrn_ambient_temperature 150(2)
_diffrn_detector 'CCD plate'
_diffrn_detector_area_resol_mean 5.3046
_diffrn_detector_type AtlasS2
_diffrn_measured_fraction_theta_full 1.000
_diffrn_measured_fraction_theta_max 0.992
_diffrn_measurement_details
;
List of Runs (angles in degrees, time in seconds):

  # Type    Start    End  Width  t~exp~   \w     \q     \k     \f   Frames
--------------------------------------------------------------------------
  1  \w    -96.00  -2.00   1.00    5.00    --  -41.82 125.00 -90.00   94
  2  \w    -83.00  38.00   1.00    5.00    --  -41.82  19.00 -60.00  121
  3  \w     17.00 116.00   1.00    5.00    --   41.82  37.00  60.00   99
  4  \w     15.00 114.00   1.00    5.00    --   41.82  50.00-126.00   99
  5  \w     17.00 116.00   1.00    5.00    --   41.82  37.00 -30.00   99
  6  \w     31.00 140.00   1.00   20.00    --  107.00 -77.00 -90.00  109
  7  \w     74.00 178.00   1.00   20.00    --  107.00  77.00 -90.00  104
  8  \w     24.00 109.00   1.00   20.00    --  107.00 -94.00-150.00   85
  9  \w     94.00 178.00   1.00   20.00    --  107.00 125.00 -60.00   84
 10  \w     94.00 178.00   1.00   20.00    --  107.00 125.00 -90.00   84
 11  \w     34.00 121.00   1.00   20.00    --  107.00-125.00  90.00   87
 12  \w     24.00 109.00   1.00   20.00    --  107.00 -94.00-120.00   85
 13  \w     94.00 178.00   1.00   20.00    --  107.00 125.00-120.00   84
 14  \w     34.00 121.00   1.00   20.00    --  107.00-125.00-150.00   87
 15  \w     34.00 133.00   1.00   20.00    --  107.00 -45.00-150.00   99
 16  \w     94.00 178.00   1.00   20.00    --  107.00 125.00  30.00   84
 17  \w     34.00 121.00   1.00   20.00    --  107.00-125.00  30.00   87
 18  \w     25.00 160.00   1.00   20.00    --  107.00 -15.00 150.00  135
 19  \w     34.00 121.00   1.00   20.00    --  107.00-125.00 -30.00   87
 20  \w     54.00 178.00   1.00   20.00    --  107.00  15.00 -30.00  124
 21  \w     54.00 178.00   1.00   20.00    --  107.00  15.00 120.00  124
 22  \w    101.00 178.00   1.00   20.00    --  107.00 100.00 -32.00   77
 23  \w     34.00 133.00   1.00   20.00    --  107.00 -45.00 -60.00   99
 24  \w     28.00 145.00   1.00   20.00    --  107.00 -21.00-145.66  117
 25  \w   -118.00  -9.00   1.00    5.00    --  -41.82 -77.00  30.00  109
 26  \w   -118.00  -9.00   1.00    5.00    --  -41.82 -77.00 120.00  109
 27  \w   -118.00  -9.00   1.00    5.00    --  -41.82 -77.00-150.00  109
 28  \w   -118.00  -9.00   1.00    5.00    --  -41.82 -77.00 -60.00  109
 29  \w      1.00  83.00   1.00    5.00    --   41.82 -99.00  90.00   82
 30  \w      9.00 118.00   1.00    5.00    --   41.82  77.00 120.00  109
 31  \w      1.00  83.00   1.00    5.00    --   41.82 -99.00-180.00   82
 32  \w     78.00 178.00   1.00   20.00    --  107.00  61.00  60.00  100
 33  \w     78.00 178.00   1.00   20.00    --  107.00  61.00-120.00  100
 34  \w     78.00 178.00   1.00   20.00    --  107.00  61.00 120.00  100
 35  \w     78.00 178.00   1.00   20.00    --  107.00  61.00 -30.00  100
 36  \w     74.00 178.00   1.00   20.00    --  107.00  77.00   0.00  104
 37  \w     74.00 178.00   1.00   20.00    --  107.00  77.00 150.00  104
 38  \w     74.00 178.00   1.00   20.00    --  107.00  77.00-180.00  104
 39  \w     78.00 178.00   1.00   20.00    --  107.00  61.00 -60.00  100
 40  \w     78.00 178.00   1.00   20.00    --  107.00  61.00  90.00  100
 41  \w     24.00 109.00   1.00   20.00    --  107.00 -94.00  90.00   85
 42  \w     74.00 176.00   1.00   20.00    --  107.00  77.00 120.00  102
 43  \w     78.00 178.00   1.00   20.00    --  107.00  61.00-150.00  100
;
_diffrn_measurement_device 'four-circle diffractometer'
_diffrn_measurement_device_type 'SuperNova, Dual, Cu at zero, AtlasS2'
_diffrn_measurement_method '\w scans'
_diffrn_orient_matrix_type 'CrysAlisPro convention (1999,Acta A55,543-557)'
_diffrn_orient_matrix_UB_11 0.0217946000
_diffrn_orient_matrix_UB_12 0.0740013000
_diffrn_orient_matrix_UB_13 0.0507468000
_diffrn_orient_matrix_UB_21 -0.2287724000
_diffrn_orient_matrix_UB_22 0.0226038000
_diffrn_orient_matrix_UB_23 -0.0185614000
_diffrn_orient_matrix_UB_31 -0.0758591000
_diffrn_orient_matrix_UB_32 -0.0471380000
_diffrn_orient_matrix_UB_33 0.0707842000
_diffrn_radiation_monochromator mirror
_diffrn_radiation_probe x-ray
_diffrn_radiation_type CuK\a
_diffrn_radiation_wavelength 1.54184
_diffrn_reflns_av_R_equivalents 0.0982
_diffrn_reflns_av_unetI/netI 0.0304
_diffrn_reflns_Laue_measured_fraction_full 1.000
_diffrn_reflns_Laue_measured_fraction_max 0.992
_diffrn_reflns_limit_h_max 7
_diffrn_reflns_limit_h_min -7
_diffrn_reflns_limit_k_max 21
_diffrn_reflns_limit_k_min -21
_diffrn_reflns_limit_l_max 21
_diffrn_reflns_limit_l_min -21
_diffrn_reflns_number 50137
_diffrn_reflns_point_group_measured_fraction_full 1.000
_diffrn_reflns_point_group_measured_fraction_max 0.991
_diffrn_reflns_theta_full 67.684
_diffrn_reflns_theta_max 74.106
_diffrn_reflns_theta_min 3.646
_diffrn_source 'micro-focus sealed X-ray tube'
_diffrn_source_type 'SuperNova (Cu) X-ray Source'
_exptl_absorpt_coefficient_mu 1.763
_exptl_absorpt_correction_T_max 1.00000
_exptl_absorpt_correction_T_min 0.09446
_exptl_absorpt_correction_type multi-scan
_exptl_absorpt_process_details
;
CrysAlisPro 1.171.38.41 (Rigaku Oxford Diffraction, 2015)
Empirical absorption correction using spherical harmonics,
 implemented in SCALE3 ABSPACK scaling algorithm.
;
_exptl_crystal_colour colourless
_exptl_crystal_colour_primary colourless
_exptl_crystal_density_diffrn 1.321
_exptl_crystal_description block
_exptl_crystal_F_000 784
_exptl_crystal_size_max 0.4
_exptl_crystal_size_mid 0.03
_exptl_crystal_size_min 0.02
_refine_diff_density_max 0.227
_refine_diff_density_min -0.304
_refine_diff_density_rms 0.037
_refine_ls_abs_structure_details
;
 Flack x determined using 1467 quotients [(I+)-(I-)]/[(I+)+(I-)]
 (Parsons, Flack and Wagner, Acta Cryst. B69 (2013) 249-259).
Hooft y: -0.001(8) Olex2
Flack x: 0.008(10) Shelx2014
;
_refine_ls_abs_structure_Flack 0.008(10)
_refine_ls_extinction_method none
_refine_ls_goodness_of_fit_ref 1.054
_refine_ls_hydrogen_treatment constr
_refine_ls_matrix_type full
_refine_ls_number_parameters 236
_refine_ls_number_reflns 3764
_refine_ls_number_restraints 0
_refine_ls_restrained_S_all 1.054
_refine_ls_R_factor_all 0.0351
_refine_ls_R_factor_gt 0.0330
_refine_ls_shift/su_max 0.001
_refine_ls_shift/su_mean 0.000
_refine_ls_structure_factor_coef Fsqd
_refine_ls_weighting_details 'w=1/[\s^2^(Fo^2^)+(0.0521P)^2^+0.2502P] where P=(Fo^2^+2Fc^2^)/3'
_refine_ls_weighting_scheme calc
_refine_ls_wR_factor_gt 0.0877
_refine_ls_wR_factor_ref 0.0896
_reflns_Friedel_coverage 0.725
_reflns_Friedel_fraction_full 1.000
_reflns_Friedel_fraction_max 0.988
_reflns_number_gt 3575
_reflns_number_total 3764
_reflns_threshold_expression 'I > 2\s(I)'
_cod_data_source_file ol7b00653_si_003.cif
_cod_data_source_block rs2
_cod_depositor_comments 'Adding full bibliography for 1546617.cif.'
_cod_original_cell_volume 1872.65(5)
_cod_database_code 1546617
_chemical_oxdiff_formula 'C20 H20 N2 O2 S'
_shelx_space_group_comment
;
The symmetry employed for this shelxl refinement is uniquely defined
by the following loop, which should always be used as a source of
symmetry information in preference to the above space-group names.
They are only intended as comments.
;
_reflns_odcompleteness_completeness 98.97
_reflns_odcompleteness_iscentric 1
_reflns_odcompleteness_theta 74.08
_olex2_refinement_description
;
1. Fixed Uiso
 At 1.2 times of:
  All C(H) groups, All C(H,H) groups
 At 1.5 times of:
  All C(H,H,H) groups
2.a Ternary CH refined with riding coordinates:
 C10(H10)
2.b Secondary CH2 refined with riding coordinates:
 C11(H11A,H11B), C15(H15A,H15B)
2.c Aromatic/amide H refined with riding coordinates:
 C3(H3), C4(H4), C6(H6), C7(H7), C17(H17), C18(H18), C19(H19), C20(H20),
 C21(H21), C22(H22)
2.d X=CH2 refined with riding coordinates:
 C23(H23A,H23B)
2.e Idealised Me refined as rotating group:
 C1(H1A,H1B,H1C)
;
_shelx_shelxl_version_number 2014/7
_olex2_submission_special_instructions 'No special instructions were received'
_oxdiff_exptl_absorpt_empirical_details
;
Empirical correction (ABSPACK) includes:
- Absorption correction using spherical harmonics
- Frame scaling
;
_oxdiff_exptl_absorpt_empirical_full_max 6.692
_oxdiff_exptl_absorpt_empirical_full_min 0.454

loop_
_space_group_symop_operation_xyz
'x, y, z'
'-x+1/2, -y, z+1/2'
'-x, y+1/2, -z+1/2'
'x+1/2, -y+1/2, -z'

loop_
_atom_site_label
_atom_site_type_symbol
_atom_site_fract_x
_atom_site_fract_y
_atom_site_fract_z
_atom_site_U_iso_or_equiv
_atom_site_adp_type
_atom_site_occupancy
_atom_site_site_symmetry_order
_atom_site_calc_flag
_atom_site_refinement_flags_posn
C1 C 0.1351(6) 0.6730(2) 0.8456(2) 0.0562(8) Uani 1 1 d .
H1A H 0.1349 0.6753 0.9022 0.084 Uiso 1 1 calc GR
H1B H -0.0098 0.6707 0.8267 0.084 Uiso 1 1 calc GR
H1C H 0.2043 0.7199 0.8248 0.084 Uiso 1 1 calc GR
C2 C 0.2520(4) 0.60058(17) 0.81954(15) 0.0404(6) Uani 1 1 d .
C3 C 0.4512(4) 0.60650(16) 0.78659(15) 0.0398(6) Uani 1 1 d .
H3 H 0.5151 0.6567 0.7813 0.048 Uiso 1 1 calc R
C4 C 0.5568(4) 0.54026(14) 0.76161(14) 0.0346(5) Uani 1 1 d .
H4 H 0.6924 0.5447 0.7391 0.042 Uiso 1 1 calc R
C5 C 0.4619(4) 0.46677(14) 0.76978(14) 0.0321(5) Uani 1 1 d .
C6 C 0.2642(4) 0.45939(16) 0.80325(14) 0.0374(6) Uani 1 1 d .
H6 H 0.2007 0.4092 0.8088 0.045 Uiso 1 1 calc R
C7 C 0.1617(4) 0.52647(18) 0.82830(15) 0.0414(6) Uani 1 1 d .
H7 H 0.0275 0.5219 0.8519 0.050 Uiso 1 1 calc R
O8A O 0.8063(3) 0.39578(11) 0.73100(12) 0.0431(4) Uani 1 1 d .
O8B O 0.4957(3) 0.31385(11) 0.76309(12) 0.0450(5) Uani 1 1 d .
S8 S 0.58393(9) 0.38379(3) 0.73027(3) 0.03294(16) Uani 1 1 d .
N9 N 0.5098(3) 0.37999(11) 0.63673(11) 0.0282(4) Uani 1 1 d .
C10 C 0.2749(3) 0.37890(13) 0.62241(13) 0.0281(4) Uani 1 1 d .
H10 H 0.1933 0.3847 0.6715 0.034 Uiso 1 1 calc R
C11 C 0.2967(3) 0.45799(13) 0.57897(15) 0.0314(5) Uani 1 1 d .
H11A H 0.2675 0.4545 0.5228 0.038 Uiso 1 1 calc R
H11B H 0.2185 0.5020 0.6030 0.038 Uiso 1 1 calc R
N12 N 0.5243(3) 0.45626(11) 0.59880(12) 0.0271(4) Uani 1 1 d .
C13 C 0.6845(4) 0.46937(13) 0.54776(14) 0.0298(5) Uani 1 1 d .
O13 O 0.8532(3) 0.43730(11) 0.54804(12) 0.0396(4) Uani 1 1 d .
O14 O 0.6258(3) 0.52803(11) 0.49958(10) 0.0356(4) Uani 1 1 d .
C15 C 0.7966(4) 0.56865(17) 0.46196(15) 0.0406(6) Uani 1 1 d .
H15A H 0.7404 0.6011 0.4192 0.049 Uiso 1 1 calc R
H15B H 0.8947 0.5296 0.4396 0.049 Uiso 1 1 calc R
C16 C 0.9139(4) 0.62066(15) 0.51786(14) 0.0345(5) Uani 1 1 d .
C17 C 1.1183(4) 0.64341(16) 0.50021(19) 0.0454(6) Uani 1 1 d .
H17 H 1.1831 0.6249 0.4542 0.054 Uiso 1 1 calc R
C18 C 1.2269(5) 0.6926(2) 0.5492(3) 0.0631(10) Uani 1 1 d .
H18 H 1.3661 0.7080 0.5365 0.076 Uiso 1 1 calc R
C19 C 1.1362(8) 0.7195(2) 0.6160(2) 0.0721(13) Uani 1 1 d .
H19 H 1.2130 0.7527 0.6499 0.087 Uiso 1 1 calc R
C20 C 0.9309(8) 0.6978(2) 0.6340(2) 0.0659(10) Uani 1 1 d .
H20 H 0.8667 0.7168 0.6800 0.079 Uiso 1 1 calc R
C21 C 0.8204(5) 0.64858(17) 0.58480(16) 0.0432(6) Uani 1 1 d .
H21 H 0.6803 0.6339 0.5970 0.052 Uiso 1 1 calc R
C22 C 0.2062(4) 0.30930(14) 0.57729(15) 0.0343(5) Uani 1 1 d .
H22 H 0.0646 0.3084 0.5601 0.041 Uiso 1 1 calc R
C23 C 0.3245(5) 0.24897(16) 0.55921(17) 0.0413(6) Uani 1 1 d .
H23A H 0.4671 0.2475 0.5753 0.050 Uiso 1 1 calc R
H23B H 0.2677 0.2067 0.5300 0.050 Uiso 1 1 calc R

loop_
_atom_site_aniso_label
_atom_site_aniso_U_11
_atom_site_aniso_U_22
_atom_site_aniso_U_33
_atom_site_aniso_U_23
_atom_site_aniso_U_13
_atom_site_aniso_U_12
C1 0.058(2) 0.0524(18) 0.0583(18) -0.0193(15) 0.0067(15) 0.0067(15)
C2 0.0445(14) 0.0419(14) 0.0349(12) -0.0087(11) 0.0003(10) 0.0018(12)
C3 0.0451(14) 0.0353(12) 0.0390(13) -0.0060(10) 0.0024(10) -0.0055(11)
C4 0.0330(11) 0.0366(12) 0.0343(12) -0.0021(10) 0.0001(10) -0.0050(10)
C5 0.0342(11) 0.0332(11) 0.0288(11) 0.0019(9) -0.0045(10) -0.0021(9)
C6 0.0389(13) 0.0412(14) 0.0322(12) 0.0035(10) 0.0002(10) -0.0068(11)
C7 0.0363(13) 0.0525(16) 0.0354(13) -0.0032(11) 0.0053(10) -0.0034(12)
O8A 0.0296(8) 0.0459(10) 0.0539(11) -0.0007(9) -0.0120(8) 0.0066(8)
O8B 0.0522(11) 0.0319(9) 0.0508(11) 0.0130(8) -0.0043(9) 0.0019(8)
S8 0.0303(3) 0.0287(3) 0.0398(3) 0.0039(2) -0.0063(2) 0.0032(2)
N9 0.0235(8) 0.0214(8) 0.0396(10) 0.0017(8) -0.0005(7) -0.0009(7)
C10 0.0206(10) 0.0262(10) 0.0376(11) -0.0006(10) -0.0019(8) 0.0003(8)
C11 0.0199(10) 0.0259(11) 0.0484(13) 0.0031(10) -0.0032(10) -0.0002(8)
N12 0.0223(9) 0.0220(9) 0.0369(10) 0.0018(7) -0.0016(7) 0.0002(7)
C13 0.0282(11) 0.0261(10) 0.0351(11) -0.0042(9) -0.0034(9) -0.0033(9)
O13 0.0272(8) 0.0374(9) 0.0541(11) -0.0025(8) 0.0059(8) 0.0004(7)
O14 0.0319(8) 0.0393(9) 0.0356(8) 0.0056(7) -0.0042(7) -0.0087(7)
C15 0.0439(14) 0.0428(14) 0.0351(12) 0.0007(11) 0.0031(11) -0.0133(12)
C16 0.0335(11) 0.0304(11) 0.0395(12) 0.0054(9) -0.0026(9) -0.0030(11)
C17 0.0364(13) 0.0333(13) 0.0666(18) 0.0107(12) 0.0004(13) -0.0058(11)
C18 0.0451(16) 0.0437(17) 0.101(3) 0.0239(19) -0.0239(18) -0.0157(14)
C19 0.098(3) 0.0463(18) 0.072(2) 0.0125(16) -0.042(2) -0.033(2)
C20 0.104(3) 0.0479(17) 0.0458(17) -0.0042(14) -0.0099(19) -0.018(2)
C21 0.0484(15) 0.0400(14) 0.0413(14) 0.0021(11) -0.0013(12) -0.0069(12)
C22 0.0292(11) 0.0295(12) 0.0441(13) -0.0033(10) 0.0009(10) -0.0059(9)
C23 0.0401(13) 0.0349(13) 0.0489(15) -0.0084(11) 0.0058(12) -0.0046(11)

loop_
_atom_type_symbol
_atom_type_description
_atom_type_scat_dispersion_real
_atom_type_scat_dispersion_imag
_atom_type_scat_source
C C 0.0181 0.0091 'International Tables Vol C Tables 4.2.6.8 and 6.1.1.4'
H H 0.0000 0.0000 'International Tables Vol C Tables 4.2.6.8 and 6.1.1.4'
N N 0.0311 0.0180 'International Tables Vol C Tables 4.2.6.8 and 6.1.1.4'
O O 0.0492 0.0322 'International Tables Vol C Tables 4.2.6.8 and 6.1.1.4'
S S 0.3331 0.5567 'International Tables Vol C Tables 4.2.6.8 and 6.1.1.4'

loop_
_geom_angle_atom_site_label_1
_geom_angle_atom_site_label_2
_geom_angle_atom_site_label_3
_geom_angle
H1A C1 H1B 109.5
H1A C1 H1C 109.5
H1B C1 H1C 109.5
C2 C1 H1A 109.5
C2 C1 H1B 109.5
C2 C1 H1C 109.5
C3 C2 C1 120.8(3)
C7 C2 C1 120.1(3)
C7 C2 C3 119.0(3)
C2 C3 H3 119.6
C4 C3 C2 120.8(2)
C4 C3 H3 119.6
C3 C4 H4 120.4
C3 C4 C5 119.2(2)
C5 C4 H4 120.4
C4 C5 S8 119.36(19)
C6 C5 C4 121.0(2)
C6 C5 S8 119.44(19)
C5 C6 H6 120.6
C7 C6 C5 118.9(3)
C7 C6 H6 120.6
C2 C7 H7 119.4
C6 C7 C2 121.1(3)
C6 C7 H7 119.4
O8A S8 C5 108.74(12)
O8A S8 O8B 120.18(12)
O8A S8 N9 106.93(11)
O8B S8 C5 109.91(12)
O8B S8 N9 103.79(11)
N9 S8 C5 106.33(10)
C10 N9 S8 115.68(15)
N12 N9 S8 112.33(14)
N12 N9 C10 90.00(16)
N9 C10 H10 111.9
N9 C10 C11 88.85(16)
C11 C10 H10 111.9
C22 C10 N9 112.74(19)
C22 C10 H10 111.9
C22 C10 C11 117.7(2)
C10 C11 H11A 114.0
C10 C11 H11B 114.0
H11A C11 H11B 111.2
N12 C11 C10 87.62(16)
N12 C11 H11A 114.0
N12 C11 H11B 114.0
N9 N12 C11 93.41(16)
C13 N12 N9 118.90(18)
C13 N12 C11 125.0(2)
O13 C13 N12 126.1(2)
O13 C13 O14 125.6(2)
O14 C13 N12 108.2(2)
C13 O14 C15 115.0(2)
O14 C15 H15A 109.3
O14 C15 H15B 109.3
O14 C15 C16 111.4(2)
H15A C15 H15B 108.0
C16 C15 H15A 109.3
C16 C15 H15B 109.3
C17 C16 C15 119.1(2)
C21 C16 C15 121.6(2)
C21 C16 C17 119.3(3)
C16 C17 H17 119.9
C18 C17 C16 120.3(3)
C18 C17 H17 119.9
C17 C18 H18 119.7
C19 C18 C17 120.6(3)
C19 C18 H18 119.7
C18 C19 H19 120.1
C18 C19 C20 119.8(3)
C20 C19 H19 120.1
C19 C20 H20 120.1
C21 C20 C19 119.9(4)
C21 C20 H20 120.1
C16 C21 C20 120.1(3)
C16 C21 H21 119.9
C20 C21 H21 119.9
C10 C22 H22 117.3
C23 C22 C10 125.5(2)
C23 C22 H22 117.3
C22 C23 H23A 120.0
C22 C23 H23B 120.0
H23A C23 H23B 120.0

loop_
_geom_bond_atom_site_label_1
_geom_bond_atom_site_label_2
_geom_bond_distance
C1 H1A 0.9800
C1 H1B 0.9800
C1 H1C 0.9800
C1 C2 1.507(4)
C2 C3 1.395(4)
C2 C7 1.393(4)
C3 H3 0.9500
C3 C4 1.381(4)
C4 H4 0.9500
C4 C5 1.395(3)
C5 C6 1.391(4)
C5 S8 1.750(2)
C6 H6 0.9500
C6 C7 1.384(4)
C7 H7 0.9500
O8A S8 1.4310(18)
O8B S8 1.4326(19)
S8 N9 1.686(2)
N9 C10 1.516(3)
N9 N12 1.456(3)
C10 H10 1.0000
C10 C11 1.547(3)
C10 C22 1.483(3)
C11 H11A 0.9900
C11 H11B 0.9900
C11 N12 1.490(3)
N12 C13 1.367(3)
C13 O13 1.205(3)
C13 O14 1.352(3)
O14 C15 1.443(3)
C15 H15A 0.9900
C15 H15B 0.9900
C15 C16 1.508(4)
C16 C17 1.392(4)
C16 C21 1.386(4)
C17 H17 0.9500
C17 C18 1.376(5)
C18 H18 0.9500
C18 C19 1.370(7)
C19 H19 0.9500
C19 C20 1.394(6)
C20 H20 0.9500
C20 C21 1.386(4)
C21 H21 0.9500
C22 H22 0.9500
C22 C23 1.311(4)
C23 H23A 0.9500
C23 H23B 0.9500

loop_
_geom_torsion_atom_site_label_1
_geom_torsion_atom_site_label_2
_geom_torsion_atom_site_label_3
_geom_torsion_atom_site_label_4
_geom_torsion
C1 C2 C3 C4 -179.0(3)
C1 C2 C7 C6 178.6(3)
C2 C3 C4 C5 -0.1(4)
C3 C2 C7 C6 -1.5(4)
C3 C4 C5 C6 -0.6(4)
C3 C4 C5 S8 174.1(2)
C4 C5 C6 C7 0.2(4)
C4 C5 S8 O8A 30.3(2)
C4 C5 S8 O8B 163.7(2)
C4 C5 S8 N9 -84.6(2)
C5 C6 C7 C2 0.9(4)
C5 S8 N9 C10 -55.78(18)
C5 S8 N9 N12 45.61(17)
C6 C5 S8 O8A -154.90(19)
C6 C5 S8 O8B -21.5(2)
C6 C5 S8 N9 90.3(2)
C7 C2 C3 C4 1.2(4)
O8A S8 N9 C10 -171.83(16)
O8A S8 N9 N12 -70.44(17)
O8B S8 N9 C10 60.16(18)
O8B S8 N9 N12 161.55(15)
S8 C5 C6 C7 -174.5(2)
S8 N9 C10 C11 117.49(16)
S8 N9 C10 C22 -122.80(19)
S8 N9 N12 C11 -120.59(16)
S8 N9 N12 C13 105.8(2)
N9 C10 C11 N12 -2.50(17)
N9 C10 C22 C23 8.5(4)
N9 N12 C13 O13 -26.6(3)
N9 N12 C13 O14 157.08(18)
C10 N9 N12 C11 -2.66(18)
C10 N9 N12 C13 -136.3(2)
C10 C11 N12 N9 2.61(18)
C10 C11 N12 C13 131.9(2)
C11 C10 C22 C23 109.7(3)
C11 N12 C13 O13 -144.6(2)
C11 N12 C13 O14 39.0(3)
N12 N9 C10 C11 2.56(18)
N12 N9 C10 C22 122.3(2)
N12 C13 O14 C15 158.2(2)
C13 O14 C15 C16 -72.5(3)
O13 C13 O14 C15 -18.2(3)
O14 C15 C16 C17 158.9(2)
O14 C15 C16 C21 -23.5(4)
C15 C16 C17 C18 178.2(3)
C15 C16 C21 C20 -178.4(3)
C16 C17 C18 C19 0.3(5)
C17 C16 C21 C20 -0.8(4)
C17 C18 C19 C20 -1.0(5)
C18 C19 C20 C21 0.7(5)
C19 C20 C21 C16 0.2(5)
C21 C16 C17 C18 0.6(4)
C22 C10 C11 N12 -117.7(2)
